data_4036652
loop_
_publ_author_name
'Servalli, Marco'
'Trapp, Nils'
'W\"orle, Michael'
'Kl\"arner, Frank-Gerrit'

_publ_section_title
;
 Anthraphane: An Anthracene-Based, Propeller-Shaped D(3h)-Symmetric
 Hydrocarbon Cyclophane and Its Layered Single Crystal Structures.
;
_journal_issue 6
_journal_name_full 'The Journal of organic chemistry'
_journal_page_first 2572
_journal_page_last 2580
_journal_paper_doi 10.1021/acs.joc.6b00209
_journal_volume 81
_journal_year 2016
_chemical_formula_moiety '3(C6 H4 Cl2), C66 H30'
_chemical_formula_sum 'C84 H42 Cl6'
_chemical_formula_weight 1263.87
_space_group_crystal_system triclinic
_space_group_IT_number 2
_space_group_name_Hall '-P 1'
_space_group_name_H-M_alt 'P -1'
_atom_sites_solution_hydrogens geom
_atom_sites_solution_primary dual
_audit_creation_date 2013-10-29
_audit_creation_method
;
Olex2 1.2
(compiled 2013.09.17 svn.r2790 for OlexSys, GUI svn.r4601)
;
_cell_angle_alpha 92.352(11)
_cell_angle_beta 110.492(11)
_cell_angle_gamma 118.971(9)
_cell_formula_units_Z 2
_cell_length_a 15.231(4)
_cell_length_b 15.402(4)
_cell_length_c 18.805(6)
_cell_measurement_reflns_used 2411
_cell_measurement_temperature 100
_cell_measurement_theta_max 58.91
_cell_measurement_theta_min 3.39
_cell_volume 3493.8(18)
_computing_cell_refinement 'Bruker SAINT'
_computing_data_collection 'Bruker APEX2'
_computing_data_reduction 'SAINT v7.68A (Bruker, 2009)'
_computing_molecular_graphics OLEX2
_computing_publication_material OLEX2
_computing_structure_refinement 'SHELXL-97 (Sheldrick, 2008)'
_computing_structure_solution
;
SHELX, G.M. Sheldrick, Acta Cryst.
(2008). A64, 112-122
;
_diffrn_ambient_temperature 100
_diffrn_detector 'Bruker APEX2 area detector'
_diffrn_detector_area_resol_mean 8.33
_diffrn_detector_type 'CCD area detector'
_diffrn_measured_fraction_theta_full 0.686
_diffrn_measured_fraction_theta_max 0.956
_diffrn_measurement_device 'kappa-stage diffractometer'
_diffrn_measurement_device_type 'Bruker Kappa Apex2 Duo'
_diffrn_measurement_method '\w and \f scans'
_diffrn_radiation_monochromator 'double mirror optics'
_diffrn_radiation_probe x-ray
_diffrn_radiation_type CuK\a
_diffrn_radiation_wavelength 1.54178
_diffrn_radiation_xray_symbol K-L~3~
_diffrn_reflns_av_R_equivalents 0.0402
_diffrn_reflns_av_unetI/netI 0.0629
_diffrn_reflns_Laue_measured_fraction_full 0.686
_diffrn_reflns_Laue_measured_fraction_max 0.956
_diffrn_reflns_limit_h_max 16
_diffrn_reflns_limit_h_min -16
_diffrn_reflns_limit_k_max 17
_diffrn_reflns_limit_k_min -10
_diffrn_reflns_limit_l_max 20
_diffrn_reflns_limit_l_min -20
_diffrn_reflns_number 15034
_diffrn_reflns_point_group_measured_fraction_full 0.686
_diffrn_reflns_point_group_measured_fraction_max 0.956
_diffrn_reflns_theta_full 67.679
_diffrn_reflns_theta_max 55.95
_diffrn_reflns_theta_min 2.60
_diffrn_source 'microfocus sealed X-ray tube'
_diffrn_source_type 'Incoatec I\ms'
_diffrn_standards_number 0
_exptl_absorpt_coefficient_mu 2.577
_exptl_absorpt_correction_T_max 0.7516
_exptl_absorpt_correction_T_min 0.6554
_exptl_absorpt_correction_type multi-scan
_exptl_absorpt_process_details
;
SADABS-2012/1 (Bruker,2012) was used for absorption correction.
wR2(int) was 0.0627 before and 0.0449 after correction.
The Ratio of minimum to maximum transmission is 0.8720.
The \l/2 correction factor is 0.0015.
;
_exptl_crystal_colour 'clear light yellow'
_exptl_crystal_colour_lustre clear
_exptl_crystal_colour_modifier light
_exptl_crystal_colour_primary yellow
_exptl_crystal_density_diffrn 1.201
_exptl_crystal_description plate
_exptl_crystal_F_000 1296
_exptl_crystal_size_max 0.08
_exptl_crystal_size_mid 0.06
_exptl_crystal_size_min 0.02
_refine_diff_density_max 1.466
_refine_diff_density_min -1.099
_refine_diff_density_rms 0.089
_refine_ls_extinction_method none
_refine_ls_goodness_of_fit_ref 1.026
_refine_ls_hydrogen_treatment constr
_refine_ls_matrix_type full
_refine_ls_number_parameters 811
_refine_ls_number_reflns 8693
_refine_ls_number_restraints 0
_refine_ls_restrained_S_all 1.026
_refine_ls_R_factor_all 0.1039
_refine_ls_R_factor_gt 0.0802
_refine_ls_shift/su_max 0.000
_refine_ls_shift/su_mean 0.000
_refine_ls_structure_factor_coef Fsqd
_refine_ls_weighting_details 'w=1/[\s^2^(Fo^2^)+(0.1658P)^2^] where P=(Fo^2^+2Fc^2^)/3'
_refine_ls_weighting_scheme calc
_refine_ls_wR_factor_gt 0.2218
_refine_ls_wR_factor_ref 0.2402
_reflns_Friedel_coverage 0.000
_reflns_number_gt 6003
_reflns_number_total 8693
_reflns_threshold_expression 'I > 2\s(I)'
_cod_data_source_file 3_1_ODCB.cif
_cod_data_source_block cu_sc161013_0m
_cod_original_cell_volume 3493.7(17)
_cod_database_code 4036652
_shelxl_version_number 2013-4
_shelx_space_group_comment
;
The symmetry employed for this shelxl refinement is uniquely defined
by the following loop, which should always be used as a source of
symmetry information in preference to the above space-group names.
They are only intended as comments.
;
_shelx_estimated_absorpt_t_max 0.950
_shelx_estimated_absorpt_t_min 0.820
_olex2_refinement_description
;
1. Fixed Uiso
 At 1.2 times of:
  All C(H) groups
2. Restrained distances
 Cl06-Cl01 \\sim Cl06-Cl01
 with sigma of 0.02
3. Rigid bond restraints
 Cl01, Cl02, Cl03, Cl04, Cl05, Cl06
 with sigma for 1-2 distances of 0.01 and sigma for 1-3 distances of 0.01
4. Rigid body (RIGU) restrains
 Cl01, Cl02, Cl03, Cl04, Cl05, Cl06
 with sigma for 1-2 distances of 0.004 and sigma for 1-3 distances of 0.004
5.a Aromatic/amide H refined with riding coordinates:
 C017(H017), C020(H020), C023(H023), C025(H025), C027(H027), C028(H028),
 C029(H029), C037(H037), C038(H038), C039(H039), C042(H042), C044(H044),
 C046(H046), C048(H048), C051(H051), C052(H052), C053(H053), C057(H057),
 C058(H058), C059(H059), C060(H060), C062(H062), C064(H064), C065(H065),
 C066(H066), C069(H069), C070(H070), C072(H072), C073(H073), C074(H074),
 C075(H075), C076(H076), C077(H077), C083(H083), C084(H084), C085(H085),
 C086(H086), C087(H087), C088(H088), C090(H090), C093(H093), C4(H4)
;

loop_
_space_group_symop_operation_xyz
'x, y, z'
'-x, -y, -z'

loop_
_atom_site_label
_atom_site_type_symbol
_atom_site_fract_x
_atom_site_fract_y
_atom_site_fract_z
_atom_site_U_iso_or_equiv
_atom_site_adp_type
_atom_site_occupancy
_atom_site_site_symmetry_order
_atom_site_calc_flag
_atom_site_refinement_flags_posn
_atom_site_refinement_flags_adp
Cl01 Cl 0.94276(11) 0.70994(11) 0.20254(9) 0.0484(4) Uani 1 1 d . .
Cl02 Cl 0.34769(14) -0.09765(13) 0.17634(10) 0.0621(5) Uani 1 1 d . .
Cl03 Cl 0.16273(13) -0.07198(13) 0.19678(10) 0.0616(5) Uani 1 1 d . .
Cl04 Cl 0.49735(19) 0.26686(13) 0.44495(12) 0.0735(6) Uani 1 1 d . .
Cl05 Cl 0.31142(14) 0.04403(13) 0.43088(12) 0.0683(5) Uani 1 1 d . .
Cl06 Cl 0.9070(2) 0.49061(19) 0.19524(16) 0.1070(9) Uani 1 1 d . .
C007 C 1.0024(4) 0.9977(4) 0.3023(3) 0.0274(11) Uani 1 1 d . .
C008 C 0.9135(4) 0.9456(4) 0.1599(3) 0.0274(11) Uani 1 1 d . .
C009 C 1.0743(4) 1.0986(4) 0.3009(3) 0.0291(11) Uani 1 1 d . .
C010 C 1.0129(4) 0.9739(4) 0.3778(3) 0.0268(11) Uani 1 1 d . .
C011 C 0.6348(4) 0.5782(4) 0.0964(3) 0.0247(11) Uani 1 1 d . .
C012 C 0.1426(4) 0.3611(4) 0.1485(3) 0.0264(10) Uani 1 1 d . .
C013 C 0.6204(4) 0.5454(4) 0.3595(3) 0.0273(11) Uani 1 1 d . .
C014 C 0.2584(4) 0.3860(4) 0.0777(3) 0.0287(11) Uani 1 1 d . .
C015 C 0.7573(4) 0.5063(4) 0.3610(3) 0.0270(11) Uani 1 1 d . .
C016 C 0.7151(4) 0.1682(4) 0.1545(3) 0.0263(11) Uani 1 1 d . .
C017 C 0.5327(4) 0.5478(4) 0.0981(3) 0.0300(11) Uani 1 1 d . .
H017 H 0.5146 0.5979 0.1041 0.036 Uiso 1 1 calc R U
C018 C 0.7959(4) 0.6793(4) 0.3666(3) 0.0270(11) Uani 1 1 d . .
C019 C 0.9843(4) 1.0469(4) 0.1575(3) 0.0276(11) Uani 1 1 d . .
C020 C 0.8274(4) 0.8935(4) 0.0162(3) 0.0299(11) Uani 1 1 d . .
H020 H 0.7764 0.8420 -0.0319 0.036 Uiso 1 1 calc R U
C021 C 0.5879(4) 0.4018(4) 0.0853(3) 0.0287(11) Uani 1 1 d . .
C022 C 0.7393(4) 0.0896(4) 0.1571(3) 0.0287(11) Uani 1 1 d . .
C023 C 0.6522(4) 0.4742(4) 0.3580(3) 0.0259(10) Uani 1 1 d . .
H023 H 0.6030 0.4045 0.3549 0.031 Uiso 1 1 calc R U
C024 C 0.8333(4) 0.8677(4) 0.0869(3) 0.0265(11) Uani 1 1 d . .
C025 C 0.6922(4) 0.6472(4) 0.3635(3) 0.0264(11) Uani 1 1 d . .
H025 H 0.6701 0.6952 0.3641 0.032 Uiso 1 1 calc R U
C026 C 0.5148(4) 0.5122(4) 0.3609(3) 0.0286(11) Uani 1 1 d . .
C027 C 0.8284(4) 0.6092(4) 0.3656(3) 0.0279(11) Uani 1 1 d . .
H027 H 0.8998 0.6315 0.3682 0.033 Uiso 1 1 calc R U
C028 C 0.2363(4) 0.4029(4) 0.2206(3) 0.0266(10) Uani 1 1 d . .
H028 H 0.3067 0.4266 0.2207 0.032 Uiso 1 1 calc R U
C029 C 0.9727(4) 1.0697(4) 0.0828(3) 0.0313(11) Uani 1 1 d . .
H029 H 1.0190 1.1377 0.0806 0.038 Uiso 1 1 calc R U
C030 C 0.2286(4) 0.4105(4) 0.2922(3) 0.0264(10) Uani 1 1 d . .
C031 C 0.1231(4) 0.3754(4) 0.2918(3) 0.0309(11) Uani 1 1 d . .
C032 C 0.3241(4) 0.4525(4) 0.3658(3) 0.0300(11) Uani 1 1 d . .
C033 C 0.7075(4) 0.6823(5) 0.0960(3) 0.0279(12) Uani 1 1 d . .
C034 C 0.6315(4) 0.2561(4) 0.0764(3) 0.0278(11) Uani 1 1 d . .
C035 C 0.6569(4) 0.1778(4) 0.0789(3) 0.0279(11) Uani 1 1 d . .
C036 C 0.8307(4) 0.1462(4) 0.3003(3) 0.0327(12) Uani 1 1 d . .
C037 C 0.3128(4) 0.4594(4) 0.4354(3) 0.0333(12) Uani 1 1 d . .
H037 H 0.3765 0.4895 0.4840 0.040 Uiso 1 1 calc R U
C038 C 0.0580(4) 0.3128(4) 0.0064(3) 0.0345(12) Uani 1 1 d . .
H038 H 0.0639 0.3071 -0.0420 0.041 Uiso 1 1 calc R U
C039 C 0.9231(4) 0.9224(4) 0.2326(3) 0.0253(10) Uani 1 1 d . .
H039 H 0.8751 0.8546 0.2342 0.030 Uiso 1 1 calc R U
C040 C 0.4306(4) 0.4870(4) 0.3660(3) 0.0279(11) Uani 1 1 d . .
C041 C 0.1502(4) 0.3525(4) 0.0752(3) 0.0295(11) Uani 1 1 d . .
C042 C 1.0934(4) 1.0500(4) 0.4464(3) 0.0307(11) Uani 1 1 d . .
H042 H 1.1009 1.0348 0.4958 0.037 Uiso 1 1 calc R U
C043 C 0.8063(4) 0.2254(4) 0.2976(3) 0.0295(11) Uani 1 1 d . .
C044 C 0.7501(4) 0.2358(4) 0.2246(3) 0.0278(11) Uani 1 1 d . .
H044 H 0.7356 0.2893 0.2228 0.033 Uiso 1 1 calc R U
C045 C 0.8445(4) 0.2943(4) 0.3704(3) 0.0281(11) Uani 1 1 d . .
C046 C 0.6503(4) 0.0335(4) 0.0152(3) 0.0370(12) Uani 1 1 d . .
H046 H 0.6271 -0.0127 -0.0320 0.044 Uiso 1 1 calc R U
C047 C 0.4583(4) 0.4469(4) 0.0911(3) 0.0254(11) Uani 1 1 d . .
C048 C 0.6624(4) 0.5041(4) 0.0896(3) 0.0265(11) Uani 1 1 d . .
H048 H 0.7310 0.5233 0.0881 0.032 Uiso 1 1 calc R U
C049 C 0.3505(4) 0.4157(4) 0.0864(3) 0.0272(11) Uani 1 1 d . .
C050 C 0.0383(4) 0.3288(4) 0.1485(3) 0.0292(11) Uani 1 1 d . .
C051 C 0.4862(4) 0.3723(4) 0.0856(3) 0.0268(10) Uani 1 1 d . .
H051 H 0.4359 0.3028 0.0821 0.032 Uiso 1 1 calc R U
C052 C 0.8961(4) 0.9949(4) 0.0152(3) 0.0352(12) Uani 1 1 d . .
H052 H 0.8888 1.0116 -0.0338 0.042 Uiso 1 1 calc R U
C053 C 0.6264(4) 0.1125(4) 0.0112(3) 0.0325(12) Uani 1 1 d . .
H053 H 0.5893 0.1197 -0.0384 0.039 Uiso 1 1 calc R U
C054 C 0.9384(4) 0.8721(4) 0.3788(3) 0.0267(12) Uani 1 1 d . .
C055 C 0.7644(4) 0.7661(4) 0.0901(3) 0.0269(12) Uani 1 1 d . .
C056 C 0.6157(4) 0.3255(4) 0.0803(3) 0.0264(11) Uani 1 1 d . .
C057 C 0.0297(4) 0.3352(4) 0.2200(3) 0.0344(12) Uani 1 1 d . .
H057 H -0.0407 0.3118 0.2199 0.041 Uiso 1 1 calc R U
C058 C 0.9024(4) 0.2841(4) 0.4405(3) 0.0339(12) Uani 1 1 d . .
H058 H 0.9275 0.3304 0.4882 0.041 Uiso 1 1 calc R U
C059 C 1.1636(4) 1.1493(4) 0.4430(3) 0.0344(12) Uani 1 1 d . .
H059 H 1.2180 1.2008 0.4907 0.041 Uiso 1 1 calc R U
C060 C 0.7967(4) 0.0803(4) 0.2301(3) 0.0348(12) Uani 1 1 d . .
H060 H 0.8128 0.0279 0.2318 0.042 Uiso 1 1 calc R U
C061 C 0.7914(4) 0.4342(4) 0.3643(3) 0.0302(11) Uani 1 1 d . .
C062 C 1.0632(4) 1.1215(4) 0.2292(3) 0.0306(11) Uani 1 1 d . .
H062 H 1.1104 1.1898 0.2282 0.037 Uiso 1 1 calc R U
C063 C 0.8719(4) 0.7842(5) 0.3726(3) 0.0302(13) Uani 1 1 d . .
C064 C -0.0568(4) 0.2873(4) 0.0749(3) 0.0376(12) Uani 1 1 d . .
H064 H -0.1272 0.2651 0.0744 0.045 Uiso 1 1 calc R U
C065 C 0.8895(4) 0.1382(4) 0.3746(3) 0.0370(12) Uani 1 1 d . .
H065 H 0.9046 0.0851 0.3772 0.044 Uiso 1 1 calc R U
C066 C -0.0477(4) 0.2794(5) 0.0058(3) 0.0414(13) Uani 1 1 d . .
H066 H -0.1114 0.2518 -0.0426 0.050 Uiso 1 1 calc R U
C069 C 0.2090(4) 0.4227(4) 0.4348(3) 0.0382(13) Uani 1 1 d . .
H069 H 0.2028 0.4269 0.4833 0.046 Uiso 1 1 calc R U
C070 C 0.7054(4) 0.0232(4) 0.0849(3) 0.0369(12) Uani 1 1 d . .
H070 H 0.7218 -0.0290 0.0860 0.044 Uiso 1 1 calc R U
C071 C 0.8191(4) 0.3730(4) 0.3688(3) 0.0297(11) Uani 1 1 d . .
C072 C 0.9249(4) 0.2058(4) 0.4425(3) 0.0365(12) Uani 1 1 d . .
H072 H 0.9652 0.1996 0.4915 0.044 Uiso 1 1 calc R U
C073 C 0.1155(4) 0.3806(4) 0.3656(3) 0.0383(13) Uani 1 1 d . .
H073 H 0.0453 0.3548 0.3665 0.046 Uiso 1 1 calc R U
C074 C 0.4614(4) 0.1082(5) 0.1995(4) 0.0491(16) Uani 1 1 d . .
H074 H 0.5183 0.1021 0.1945 0.059 Uiso 1 1 calc R U
C075 C 1.1563(4) 1.1742(4) 0.3737(3) 0.0353(12) Uani 1 1 d . .
H075 H 1.2058 1.2422 0.3734 0.042 Uiso 1 1 calc R U
C076 C 0.3002(5) 0.1295(5) 0.2178(4) 0.0540(16) Uani 1 1 d . .
H076 H 0.2454 0.1373 0.2249 0.065 Uiso 1 1 calc R U
C077 C 0.4739(4) 0.2011(4) 0.2117(3) 0.0330(12) Uani 1 1 d . .
H077 H 0.5393 0.2594 0.2138 0.040 Uiso 1 1 calc R U
C078 C 0.3668(5) 0.0227(5) 0.1941(3) 0.0490(15) Uani 1 1 d . .
C079 C 1.0341(5) 0.6930(5) 0.2773(4) 0.0469(14) Uani 1 1 d . .
C080 C 0.4234(5) 0.0634(5) 0.4142(4) 0.0471(15) Uani 1 1 d . .
C082 C 0.5046(5) 0.1606(5) 0.4209(3) 0.0506(16) Uani 1 1 d . .
C083 C 0.5226(6) -0.0022(6) 0.3835(4) 0.0577(17) Uani 1 1 d . .
H083 H 0.5295 -0.0587 0.3721 0.069 Uiso 1 1 calc R U
C084 C 0.5947(5) 0.1783(5) 0.4063(4) 0.0548(16) Uani 1 1 d . .
H084 H 0.6495 0.2457 0.4091 0.066 Uiso 1 1 calc R U
C085 C 0.3952(5) 0.2148(5) 0.2214(3) 0.0468(14) Uani 1 1 d . .
H085 H 0.4062 0.2812 0.2304 0.056 Uiso 1 1 calc R U
C086 C 1.1822(5) 0.7570(5) 0.4040(4) 0.0498(15) Uani 1 1 d . .
H086 H 1.2406 0.8128 0.4481 0.060 Uiso 1 1 calc R U
C087 C 0.6025(5) 0.0945(5) 0.3876(4) 0.0497(15) Uani 1 1 d . .
H087 H 0.6634 0.1045 0.3778 0.060 Uiso 1 1 calc R U
C088 C 0.4314(5) -0.0189(5) 0.3959(4) 0.0550(16) Uani 1 1 d . .
H088 H 0.3754 -0.0864 0.3916 0.066 Uiso 1 1 calc R U
C089 C 0.2843(5) 0.0336(5) 0.2040(3) 0.0473(15) Uani 1 1 d . .
C090 C 1.1110(5) 0.7700(5) 0.3437(4) 0.0494(15) Uani 1 1 d . .
H090 H 1.1153 0.8338 0.3483 0.059 Uiso 1 1 calc R U
C091 C 1.0152(7) 0.5965(7) 0.2744(5) 0.075(2) Uani 1 1 d . .
C093 C 1.1676(8) 0.6632(7) 0.3993(5) 0.085(3) Uani 1 1 d . .
H093 H 1.2175 0.6533 0.4401 0.102 Uiso 1 1 calc R U
C4 C 1.0822(9) 0.5816(8) 0.3368(6) 0.093(3) Uani 1 1 d . .
H4 H 1.0694 0.5148 0.3366 0.112 Uiso 1 1 calc R U

loop_
_atom_site_aniso_label
_atom_site_aniso_U_11
_atom_site_aniso_U_22
_atom_site_aniso_U_33
_atom_site_aniso_U_23
_atom_site_aniso_U_13
_atom_site_aniso_U_12
Cl01 0.0425(7) 0.0396(8) 0.0543(9) 0.0129(6) 0.0148(6) 0.0194(6)
Cl02 0.0639(10) 0.0527(10) 0.0628(10) 0.0065(7) 0.0204(8) 0.0313(8)
Cl03 0.0495(9) 0.0599(11) 0.0724(11) 0.0230(8) 0.0355(8) 0.0200(8)
Cl04 0.1076(14) 0.0430(10) 0.0856(13) 0.0253(8) 0.0626(12) 0.0357(10)
Cl05 0.0530(9) 0.0512(10) 0.1026(14) 0.0123(9) 0.0402(9) 0.0247(8)
Cl06 0.1102(17) 0.0755(15) 0.1051(18) -0.0051(12) -0.0022(14) 0.0629(14)
C007 0.023(2) 0.033(3) 0.036(3) 0.011(2) 0.016(2) 0.019(2)
C008 0.023(2) 0.028(3) 0.038(3) 0.010(2) 0.016(2) 0.017(2)
C009 0.027(2) 0.014(3) 0.051(3) 0.011(2) 0.021(2) 0.011(2)
C010 0.022(2) 0.033(3) 0.031(3) 0.013(2) 0.015(2) 0.016(2)
C011 0.026(2) 0.021(3) 0.027(2) 0.0090(19) 0.014(2) 0.010(2)
C012 0.029(2) 0.021(3) 0.030(3) 0.012(2) 0.016(2) 0.011(2)
C013 0.023(2) 0.030(3) 0.027(2) 0.008(2) 0.012(2) 0.012(2)
C014 0.034(3) 0.027(3) 0.030(3) 0.011(2) 0.017(2) 0.018(2)
C015 0.026(2) 0.031(3) 0.026(3) 0.005(2) 0.011(2) 0.017(2)
C016 0.019(2) 0.022(3) 0.041(3) 0.010(2) 0.017(2) 0.009(2)
C017 0.036(3) 0.029(3) 0.034(3) 0.010(2) 0.020(2) 0.019(3)
C018 0.025(2) 0.025(3) 0.026(2) 0.0066(19) 0.011(2) 0.010(2)
C019 0.025(2) 0.022(3) 0.040(3) 0.010(2) 0.017(2) 0.014(2)
C020 0.031(2) 0.018(3) 0.038(3) 0.005(2) 0.017(2) 0.010(2)
C021 0.031(3) 0.037(3) 0.022(2) 0.010(2) 0.009(2) 0.023(3)
C022 0.026(2) 0.025(3) 0.040(3) 0.010(2) 0.017(2) 0.015(2)
C023 0.022(2) 0.013(2) 0.032(3) 0.0043(18) 0.011(2) 0.002(2)
C024 0.027(2) 0.021(3) 0.034(3) 0.009(2) 0.015(2) 0.013(2)
C025 0.024(2) 0.021(3) 0.028(3) 0.0035(19) 0.010(2) 0.009(2)
C026 0.023(3) 0.029(3) 0.030(3) 0.009(2) 0.012(2) 0.010(2)
C027 0.024(2) 0.038(3) 0.025(2) 0.008(2) 0.013(2) 0.017(2)
C028 0.020(2) 0.026(3) 0.036(3) 0.009(2) 0.015(2) 0.011(2)
C029 0.035(3) 0.018(3) 0.044(3) 0.018(2) 0.023(2) 0.011(2)
C030 0.025(2) 0.018(3) 0.034(3) 0.0085(19) 0.014(2) 0.010(2)
C031 0.026(2) 0.031(3) 0.033(3) 0.005(2) 0.014(2) 0.012(2)
C032 0.024(2) 0.024(3) 0.039(3) 0.008(2) 0.016(2) 0.008(2)
C033 0.028(3) 0.034(4) 0.027(3) 0.008(2) 0.014(2) 0.018(3)
C034 0.023(2) 0.028(3) 0.029(3) 0.007(2) 0.010(2) 0.011(2)
C035 0.017(2) 0.029(3) 0.037(3) 0.007(2) 0.010(2) 0.013(2)
C036 0.028(2) 0.040(3) 0.041(3) 0.017(2) 0.019(2) 0.023(2)
C037 0.023(2) 0.031(3) 0.033(3) 0.003(2) 0.011(2) 0.006(2)
C038 0.034(3) 0.033(3) 0.032(3) 0.012(2) 0.018(2) 0.011(2)
C039 0.021(2) 0.025(3) 0.032(3) 0.010(2) 0.016(2) 0.010(2)
C040 0.028(3) 0.021(3) 0.028(3) 0.0031(19) 0.009(2) 0.009(2)
C041 0.025(3) 0.023(3) 0.039(3) 0.008(2) 0.015(2) 0.012(2)
C042 0.027(2) 0.027(3) 0.035(3) 0.009(2) 0.013(2) 0.012(2)
C043 0.021(2) 0.035(3) 0.040(3) 0.012(2) 0.015(2) 0.017(2)
C044 0.021(2) 0.032(3) 0.037(3) 0.012(2) 0.015(2) 0.015(2)
C045 0.026(2) 0.029(3) 0.036(3) 0.010(2) 0.017(2) 0.017(2)
C046 0.031(3) 0.029(3) 0.046(3) 0.002(2) 0.013(2) 0.015(2)
C047 0.030(3) 0.023(3) 0.032(3) 0.015(2) 0.018(2) 0.017(2)
C048 0.024(2) 0.018(3) 0.030(3) 0.0091(19) 0.013(2) 0.005(2)
C049 0.031(3) 0.020(3) 0.035(3) 0.013(2) 0.019(2) 0.013(2)
C050 0.025(2) 0.027(3) 0.036(3) 0.010(2) 0.014(2) 0.012(2)
C051 0.026(2) 0.024(3) 0.029(3) 0.0145(19) 0.015(2) 0.010(2)
C052 0.040(3) 0.037(3) 0.035(3) 0.015(2) 0.023(2) 0.020(3)
C053 0.022(2) 0.032(3) 0.036(3) 0.005(2) 0.010(2) 0.011(2)
C054 0.031(3) 0.024(4) 0.032(3) 0.011(2) 0.016(2) 0.017(3)
C055 0.027(2) 0.025(4) 0.029(3) 0.005(2) 0.013(2) 0.013(3)
C056 0.022(2) 0.021(3) 0.031(3) 0.0085(19) 0.011(2) 0.008(2)
C057 0.022(2) 0.040(3) 0.037(3) 0.004(2) 0.014(2) 0.013(2)
C058 0.028(3) 0.039(3) 0.036(3) 0.012(2) 0.015(2) 0.018(2)
C059 0.030(3) 0.028(3) 0.034(3) 0.002(2) 0.011(2) 0.010(2)
C060 0.035(3) 0.036(3) 0.043(3) 0.011(2) 0.018(2) 0.025(2)
C061 0.022(2) 0.031(3) 0.030(3) 0.005(2) 0.009(2) 0.011(2)
C062 0.028(2) 0.021(3) 0.043(3) 0.007(2) 0.017(2) 0.011(2)
C063 0.029(3) 0.038(5) 0.029(3) 0.012(2) 0.014(2) 0.019(3)
C064 0.029(3) 0.046(3) 0.035(3) 0.011(2) 0.013(2) 0.018(2)
C065 0.036(3) 0.050(3) 0.042(3) 0.020(3) 0.021(2) 0.031(3)
C066 0.027(3) 0.049(4) 0.036(3) 0.012(2) 0.010(2) 0.015(3)
C069 0.036(3) 0.048(3) 0.028(3) 0.008(2) 0.018(2) 0.018(3)
C070 0.038(3) 0.046(3) 0.043(3) 0.011(2) 0.020(2) 0.031(3)
C071 0.025(2) 0.033(3) 0.029(3) 0.008(2) 0.013(2) 0.014(2)
C072 0.038(3) 0.041(3) 0.041(3) 0.018(2) 0.021(2) 0.025(3)
C073 0.024(3) 0.043(3) 0.043(3) 0.006(2) 0.020(2) 0.012(2)
C074 0.025(3) 0.060(4) 0.047(3) 0.010(3) 0.017(2) 0.011(3)
C075 0.027(2) 0.023(3) 0.049(3) 0.007(2) 0.015(2) 0.008(2)
C076 0.048(4) 0.070(5) 0.059(4) 0.022(3) 0.025(3) 0.040(4)
C077 0.025(2) 0.020(3) 0.043(3) 0.018(2) 0.016(2) 0.003(2)
C078 0.048(3) 0.062(4) 0.033(3) 0.013(3) 0.014(3) 0.028(3)
C079 0.050(3) 0.052(4) 0.048(4) 0.016(3) 0.023(3) 0.032(3)
C080 0.036(3) 0.047(4) 0.052(4) 0.017(3) 0.017(3) 0.019(3)
C082 0.057(4) 0.054(4) 0.036(3) 0.012(3) 0.017(3) 0.029(4)
C083 0.057(4) 0.060(5) 0.064(4) 0.019(3) 0.022(3) 0.038(4)
C084 0.046(3) 0.051(4) 0.051(4) 0.014(3) 0.024(3) 0.012(3)
C085 0.054(4) 0.043(4) 0.044(3) 0.017(3) 0.021(3) 0.025(3)
C086 0.052(3) 0.049(4) 0.047(3) 0.020(3) 0.025(3) 0.022(3)
C087 0.036(3) 0.048(4) 0.055(4) 0.013(3) 0.016(3) 0.017(3)
C088 0.049(3) 0.048(4) 0.078(5) 0.023(3) 0.034(3) 0.027(3)
C089 0.036(3) 0.058(4) 0.035(3) 0.016(3) 0.015(2) 0.017(3)
C090 0.043(3) 0.047(4) 0.055(4) 0.013(3) 0.021(3) 0.022(3)
C091 0.089(5) 0.084(6) 0.069(5) 0.018(4) 0.027(4) 0.063(5)
C093 0.108(7) 0.094(7) 0.059(5) 0.008(4) 0.011(5) 0.075(6)
C4 0.109(7) 0.106(7) 0.080(6) 0.014(5) 0.016(5) 0.084(6)

loop_
_atom_type_symbol
_atom_type_description
_atom_type_scat_dispersion_real
_atom_type_scat_dispersion_imag
_atom_type_scat_source
C C 0.0181 0.0091 'International Tables Vol C Tables 4.2.6.8 and 6.1.1.4'
Cl Cl 0.3639 0.7018 'International Tables Vol C Tables 4.2.6.8 and 6.1.1.4'
H H 0.0000 0.0000 'International Tables Vol C Tables 4.2.6.8 and 6.1.1.4'

loop_
_geom_angle_atom_site_label_1
_geom_angle_atom_site_label_2
_geom_angle_atom_site_label_3
_geom_angle
C009 C007 C010 118.9(5)
C039 C007 C009 120.4(5)
C039 C007 C010 120.7(5)
C019 C008 C024 119.0(5)
C039 C008 C019 119.8(4)
C039 C008 C024 121.3(5)
C007 C009 C075 119.1(5)
C062 C009 C007 118.8(5)
C062 C009 C075 122.0(5)
C042 C010 C007 119.6(5)
C042 C010 C054 121.9(4)
C054 C010 C007 118.6(4)
C017 C011 C033 120.6(4)
C017 C011 C048 119.2(4)
C048 C011 C033 120.1(4)
C028 C012 C041 121.8(4)
C028 C012 C050 119.0(4)
C050 C012 C041 119.2(4)
C023 C013 C026 118.8(4)
C025 C013 C023 120.1(4)
C025 C013 C026 121.1(4)
C049 C014 C041 174.5(5)
C023 C015 C061 119.1(4)
C027 C015 C023 119.2(4)
C027 C015 C061 121.6(4)
C022 C016 C035 118.9(4)
C044 C016 C022 119.7(5)
C044 C016 C035 121.4(4)
C011 C017 H017 119.4
C047 C017 C011 121.1(4)
C047 C017 H017 119.4
C025 C018 C027 119.8(5)
C025 C018 C063 121.2(4)
C027 C018 C063 119.0(4)
C008 C019 C029 119.1(4)
C062 C019 C008 118.3(5)
C062 C019 C029 122.6(5)
C024 C020 H020 119.7
C024 C020 C052 120.6(5)
C052 C020 H020 119.7
C048 C021 C056 120.4(4)
C051 C021 C048 120.7(4)
C051 C021 C056 118.8(5)
C016 C022 C070 118.8(5)
C060 C022 C016 119.3(4)
C060 C022 C070 122.0(4)
C013 C023 C015 119.7(4)
C013 C023 H023 120.2
C015 C023 H023 120.2
C020 C024 C008 119.5(4)
C020 C024 C055 122.1(4)
C055 C024 C008 118.4(4)
C013 C025 H025 119.8
C018 C025 C013 120.4(5)
C018 C025 H025 119.8
C040 C026 C013 176.7(5)
C015 C027 H027 119.6
C018 C027 C015 120.8(4)
C018 C027 H027 119.6
C012 C028 H028 119.1
C030 C028 C012 121.7(4)
C030 C028 H028 119.1
C019 C029 H029 119.8
C052 C029 C019 120.5(5)
C052 C029 H029 119.8
C028 C030 C031 119.0(4)
C028 C030 C032 121.7(4)
C031 C030 C032 119.3(4)
C030 C031 C073 118.6(4)
C057 C031 C030 119.5(4)
C057 C031 C073 121.9(4)
C030 C032 C040 119.2(4)
C037 C032 C030 119.8(4)
C037 C032 C040 121.1(5)
C055 C033 C011 175.5(5)
C056 C034 C035 175.0(5)
C034 C035 C016 118.8(4)
C053 C035 C016 120.2(5)
C053 C035 C034 121.0(5)
C060 C036 C043 119.1(5)
C060 C036 C065 122.2(5)
C065 C036 C043 118.7(5)
C032 C037 H037 119.6
C032 C037 C069 120.8(5)
C069 C037 H037 119.6
C041 C038 H038 119.5
C041 C038 C066 121.0(5)
C066 C038 H038 119.5
C007 C039 C008 120.5(4)
C007 C039 H039 119.8
C008 C039 H039 119.8
C026 C040 C032 175.6(5)
C012 C041 C014 117.5(4)
C038 C041 C012 120.2(4)
C038 C041 C014 122.3(5)
C010 C042 H042 119.9
C010 C042 C059 120.2(5)
C059 C042 H042 119.9
C036 C043 C045 118.3(4)
C044 C043 C036 119.5(5)
C044 C043 C045 122.1(4)
C016 C044 C043 120.8(5)
C016 C044 H044 119.6
C043 C044 H044 119.6
C043 C045 C071 119.0(4)
C058 C045 C043 120.6(5)
C058 C045 C071 120.4(5)
C053 C046 H046 119.4
C070 C046 H046 119.4
C070 C046 C053 121.1(5)
C017 C047 C049 120.4(4)
C017 C047 C051 120.0(4)
C051 C047 C049 119.6(4)
C011 C048 H048 120.2
C021 C048 C011 119.6(4)
C021 C048 H048 120.2
C014 C049 C047 175.7(5)
C012 C050 C064 119.0(4)
C057 C050 C012 119.6(4)
C057 C050 C064 121.4(4)
C021 C051 C047 119.4(4)
C021 C051 H051 120.3
C047 C051 H051 120.3
C020 C052 H052 119.3
C029 C052 C020 121.3(5)
C029 C052 H052 119.3
C035 C053 C046 120.0(5)
C035 C053 H053 120.0
C046 C053 H053 120.0
C063 C054 C010 174.3(5)
C033 C055 C024 177.3(5)
C034 C056 C021 175.0(5)
C031 C057 C050 121.1(4)
C031 C057 H057 119.5
C050 C057 H057 119.5
C045 C058 H058 119.7
C045 C058 C072 120.5(5)
C072 C058 H058 119.7
C042 C059 H059 119.1
C075 C059 C042 121.8(5)
C075 C059 H059 119.1
C022 C060 H060 119.2
C036 C060 C022 121.6(5)
C036 C060 H060 119.2
C071 C061 C015 178.2(5)
C009 C062 C019 122.2(5)
C009 C062 H062 118.9
C019 C062 H062 118.9
C054 C063 C018 178.0(5)
C050 C064 H064 119.6
C066 C064 C050 120.9(5)
C066 C064 H064 119.6
C036 C065 H065 119.5
C072 C065 C036 121.1(5)
C072 C065 H065 119.5
C038 C066 H066 120.1
C064 C066 C038 119.8(5)
C064 C066 H066 120.1
C037 C069 H069 119.5
C073 C069 C037 121.1(5)
C073 C069 H069 119.5
C022 C070 H070 119.5
C046 C070 C022 121.0(5)
C046 C070 H070 119.5
C061 C071 C045 176.0(5)
C058 C072 H072 119.6
C065 C072 C058 120.7(5)
C065 C072 H072 119.6
C031 C073 H073 119.8
C069 C073 C031 120.4(4)
C069 C073 H073 119.8
C077 C074 H074 120.0
C077 C074 C078 120.0(6)
C078 C074 H074 120.0
C009 C075 H075 119.8
C059 C075 C009 120.4(5)
C059 C075 H075 119.8
C085 C076 H076 119.7
C089 C076 H076 119.7
C089 C076 C085 120.5(6)
C074 C077 H077 118.8
C074 C077 C085 122.4(5)
C085 C077 H077 118.8
C074 C078 Cl02 120.8(5)
C074 C078 C089 119.2(6)
C089 C078 Cl02 120.0(5)
C090 C079 Cl01 120.2(5)
C090 C079 C091 120.2(6)
C091 C079 Cl01 118.5(5)
C082 C080 Cl05 120.0(5)
C082 C080 C088 120.3(6)
C088 C080 Cl05 119.7(5)
C080 C082 Cl04 121.4(5)
C080 C082 C084 121.2(6)
C084 C082 Cl04 117.4(5)
C087 C083 H083 119.6
C087 C083 C088 120.9(6)
C088 C083 H083 119.6
C082 C084 H084 120.9
C082 C084 C087 118.3(6)
C087 C084 H084 120.9
C076 C085 C077 118.4(6)
C076 C085 H085 120.8
C077 C085 H085 120.8
C090 C086 H086 120.8
C093 C086 H086 120.8
C093 C086 C090 118.4(7)
C083 C087 C084 120.1(6)
C083 C087 H087 119.9
C084 C087 H087 119.9
C080 C088 C083 119.2(6)
C080 C088 H088 120.4
C083 C088 H088 120.4
C076 C089 Cl03 119.4(5)
C076 C089 C078 119.5(5)
C078 C089 Cl03 121.1(5)
C079 C090 C086 120.9(6)
C079 C090 H090 119.5
C086 C090 H090 119.5
C079 C091 Cl06 122.7(6)
C079 C091 C4 118.5(8)
C4 C091 Cl06 118.8(7)
C086 C093 H093 119.4
C086 C093 C4 121.2(8)
C4 C093 H093 119.4
C091 C4 H4 120.0
C093 C4 C091 120.0(9)
C093 C4 H4 120.0

loop_
_geom_bond_atom_site_label_1
_geom_bond_atom_site_label_2
_geom_bond_distance
Cl01 C079 1.730(6)
Cl02 C078 1.729(7)
Cl03 C089 1.727(6)
Cl04 C082 1.745(7)
Cl05 C080 1.728(6)
Cl06 C091 1.752(9)
C007 C009 1.411(7)
C007 C010 1.455(7)
C007 C039 1.390(7)
C008 C019 1.418(7)
C008 C024 1.445(7)
C008 C039 1.403(7)
C009 C062 1.380(8)
C009 C075 1.433(8)
C010 C042 1.384(7)
C010 C054 1.428(9)
C011 C017 1.404(7)
C011 C033 1.444(9)
C011 C048 1.409(7)
C012 C028 1.405(7)
C012 C041 1.428(7)
C012 C050 1.416(7)
C013 C023 1.401(7)
C013 C025 1.390(7)
C013 C026 1.443(7)
C014 C041 1.451(7)
C014 C049 1.190(7)
C015 C023 1.406(7)
C015 C027 1.398(8)
C015 C061 1.432(7)
C016 C022 1.425(7)
C016 C035 1.445(7)
C016 C044 1.402(7)
C017 H017 0.9500
C017 C047 1.375(7)
C018 C025 1.386(7)
C018 C027 1.390(7)
C018 C063 1.430(9)
C019 C029 1.433(7)
C019 C062 1.407(7)
C020 H020 0.9500
C020 C024 1.388(7)
C020 C052 1.403(8)
C021 C048 1.403(7)
C021 C051 1.390(7)
C021 C056 1.438(7)
C022 C060 1.402(8)
C022 C070 1.428(8)
C023 H023 0.9500
C024 C055 1.420(9)
C025 H025 0.9500
C026 C040 1.188(7)
C027 H027 0.9500
C028 H028 0.9500
C028 C030 1.395(7)
C029 H029 0.9500
C029 C052 1.359(8)
C030 C031 1.424(7)
C030 C032 1.434(7)
C031 C057 1.401(7)
C031 C073 1.434(8)
C032 C037 1.384(7)
C032 C040 1.440(7)
C033 C055 1.193(8)
C034 C035 1.432(7)
C034 C056 1.208(7)
C035 C053 1.370(7)
C036 C043 1.435(7)
C036 C060 1.394(8)
C036 C065 1.419(8)
C037 H037 0.9500
C037 C069 1.394(7)
C038 H038 0.9500
C038 C041 1.361(8)
C038 C066 1.428(8)
C039 H039 0.9500
C042 H042 0.9500
C042 C059 1.399(8)
C043 C044 1.404(7)
C043 C045 1.436(7)
C044 H044 0.9500
C045 C058 1.370(7)
C045 C071 1.438(7)
C046 H046 0.9500
C046 C053 1.427(8)
C046 C070 1.350(8)
C047 C049 1.436(7)
C047 C051 1.416(7)
C048 H048 0.9500
C050 C057 1.402(7)
C050 C064 1.430(7)
C051 H051 0.9500
C052 H052 0.9500
C053 H053 0.9500
C054 C063 1.204(8)
C057 H057 0.9500
C058 H058 0.9500
C058 C072 1.403(8)
C059 H059 0.9500
C059 C075 1.357(8)
C060 H060 0.9500
C061 C071 1.200(7)
C062 H062 0.9500
C064 H064 0.9500
C064 C066 1.361(8)
C065 H065 0.9500
C065 C072 1.367(8)
C066 H066 0.9500
C069 H069 0.9500
C069 C073 1.372(8)
C070 H070 0.9500
C072 H072 0.9500
C073 H073 0.9500
C074 H074 0.9500
C074 C077 1.347(9)
C074 C078 1.367(9)
C075 H075 0.9500
C076 H076 0.9500
C076 C085 1.380(9)
C076 C089 1.373(9)
C077 H077 0.9500
C077 C085 1.382(8)
C078 C089 1.418(9)
C079 C090 1.359(9)
C079 C091 1.364(10)
C080 C082 1.366(10)
C080 C088 1.373(9)
C082 C084 1.393(10)
C083 H083 0.9500
C083 C087 1.369(10)
C083 C088 1.389(10)
C084 H084 0.9500
C084 C087 1.393(10)
C085 H085 0.9500
C086 H086 0.9500
C086 C090 1.368(9)
C086 C093 1.345(11)
C087 H087 0.9500
C088 H088 0.9500
C090 H090 0.9500
C091 C4 1.372(12)
C093 H093 0.9500
C093 C4 1.370(13)
C4 H4 0.9500

loop_
_geom_torsion_atom_site_label_1
_geom_torsion_atom_site_label_2
_geom_torsion_atom_site_label_3
_geom_torsion_atom_site_label_4
_geom_torsion
Cl01 C079 C090 C086 178.6(5)
Cl01 C079 C091 Cl06 3.9(9)
Cl01 C079 C091 C4 -174.7(7)
Cl02 C078 C089 Cl03 -1.2(7)
Cl02 C078 C089 C076 -179.8(5)
Cl04 C082 C084 C087 179.5(5)
Cl05 C080 C082 Cl04 -0.7(8)
Cl05 C080 C082 C084 -178.8(5)
Cl05 C080 C088 C083 -179.2(5)
Cl06 C091 C4 C093 179.8(8)
C007 C009 C062 C019 -1.6(7)
C007 C009 C075 C059 -0.8(7)
C007 C010 C042 C059 0.4(7)
C008 C019 C029 C052 -1.0(7)
C008 C019 C062 C009 0.8(7)
C009 C007 C010 C042 -0.5(6)
C009 C007 C010 C054 178.8(4)
C009 C007 C039 C008 0.0(7)
C010 C007 C009 C062 -179.1(4)
C010 C007 C009 C075 0.7(6)
C010 C007 C039 C008 -179.8(4)
C010 C042 C059 C075 -0.5(8)
C011 C017 C047 C049 -174.8(4)
C011 C017 C047 C051 2.8(7)
C012 C028 C030 C031 -0.4(7)
C012 C028 C030 C032 179.6(4)
C012 C050 C057 C031 1.6(8)
C012 C050 C064 C066 -0.4(8)
C016 C022 C060 C036 0.0(7)
C016 C022 C070 C046 -0.7(8)
C016 C035 C053 C046 1.1(7)
C017 C011 C048 C021 -0.4(7)
C017 C047 C051 C021 -1.6(7)
C019 C008 C024 C020 0.2(6)
C019 C008 C024 C055 178.8(4)
C019 C008 C039 C007 -0.7(7)
C019 C029 C052 C020 -0.8(8)
C022 C016 C035 C034 179.3(4)
C022 C016 C035 C053 -0.4(7)
C022 C016 C044 C043 -1.7(7)
C023 C013 C025 C018 -0.5(7)
C023 C015 C027 C018 -0.6(7)
C024 C008 C019 C029 1.3(6)
C024 C008 C019 C062 -179.0(4)
C024 C008 C039 C007 178.6(4)
C024 C020 C052 C029 2.4(8)
C025 C013 C023 C015 0.4(7)
C025 C018 C027 C015 0.5(7)
C026 C013 C023 C015 -176.5(4)
C026 C013 C025 C018 176.4(4)
C027 C015 C023 C013 0.1(7)
C027 C018 C025 C013 0.0(7)
C028 C012 C041 C014 1.7(7)
C028 C012 C041 C038 -179.2(5)
C028 C012 C050 C057 -2.6(7)
C028 C012 C050 C064 179.3(5)
C028 C030 C031 C057 -0.7(7)
C028 C030 C031 C073 178.1(5)
C028 C030 C032 C037 179.4(5)
C028 C030 C032 C040 -0.5(7)
C029 C019 C062 C009 -179.5(4)
C030 C031 C057 C050 0.0(8)
C030 C031 C073 C069 2.8(8)
C030 C032 C037 C069 2.2(8)
C031 C030 C032 C037 -0.6(7)
C031 C030 C032 C040 179.4(4)
C032 C030 C031 C057 179.4(5)
C032 C030 C031 C073 -1.8(7)
C032 C037 C069 C073 -1.3(9)
C033 C011 C017 C047 173.9(4)
C033 C011 C048 C021 -176.1(4)
C034 C035 C053 C046 -178.5(4)
C035 C016 C022 C060 179.4(4)
C035 C016 C022 C070 0.1(7)
C035 C016 C044 C043 179.9(4)
C036 C043 C044 C016 1.6(7)
C036 C043 C045 C058 -0.2(7)
C036 C043 C045 C071 -179.0(4)
C036 C065 C072 C058 1.0(8)
C037 C069 C073 C031 -1.3(9)
C039 C007 C009 C062 1.1(7)
C039 C007 C009 C075 -179.1(4)
C039 C007 C010 C042 179.3(4)
C039 C007 C010 C054 -1.4(6)
C039 C008 C019 C029 -179.3(4)
C039 C008 C019 C062 0.3(6)
C039 C008 C024 C020 -179.2(4)
C039 C008 C024 C055 -0.6(6)
C040 C032 C037 C069 -177.8(5)
C041 C012 C028 C030 -179.5(4)
C041 C012 C050 C057 178.9(5)
C041 C012 C050 C064 0.8(7)
C041 C038 C066 C064 0.0(9)
C042 C059 C075 C009 0.7(8)
C043 C036 C060 C022 -0.1(8)
C043 C036 C065 C072 -1.5(7)
C043 C045 C058 C072 -0.4(7)
C044 C016 C022 C060 0.9(7)
C044 C016 C022 C070 -178.4(4)
C044 C016 C035 C034 -2.2(7)
C044 C016 C035 C053 178.1(4)
C044 C043 C045 C058 -177.8(4)
C044 C043 C045 C071 3.4(7)
C045 C043 C044 C016 179.2(4)
C045 C058 C072 C065 0.0(8)
C048 C011 C017 C047 -1.8(7)
C048 C021 C051 C047 -0.6(7)
C049 C047 C051 C021 176.0(4)
C050 C012 C028 C030 2.0(7)
C050 C012 C041 C014 -179.8(4)
C050 C012 C041 C038 -0.7(7)
C050 C064 C066 C038 0.0(9)
C051 C021 C048 C011 1.6(7)
C052 C020 C024 C008 -2.0(7)
C052 C020 C024 C055 179.4(4)
C053 C046 C070 C022 1.5(8)
C054 C010 C042 C059 -178.9(4)
C056 C021 C048 C011 -178.5(4)
C056 C021 C051 C047 179.5(4)
C057 C031 C073 C069 -178.5(5)
C057 C050 C064 C066 -178.5(5)
C060 C022 C070 C046 -179.9(5)
C060 C036 C043 C044 -0.7(7)
C060 C036 C043 C045 -178.4(4)
C060 C036 C065 C072 178.0(5)
C061 C015 C023 C013 176.2(4)
C061 C015 C027 C018 -176.5(4)
C062 C009 C075 C059 179.0(5)
C062 C019 C029 C052 179.3(5)
C063 C018 C025 C013 -178.5(4)
C063 C018 C027 C015 179.0(4)
C064 C050 C057 C031 179.7(5)
C065 C036 C043 C044 178.8(4)
C065 C036 C043 C045 1.1(7)
C065 C036 C060 C022 -179.5(4)
C066 C038 C041 C012 0.3(8)
C066 C038 C041 C014 179.3(5)
C070 C022 C060 C036 179.3(5)
C070 C046 C053 C035 -1.7(8)
C071 C045 C058 C072 178.4(4)
C073 C031 C057 C050 -178.7(5)
C074 C077 C085 C076 -0.5(9)
C074 C078 C089 Cl03 179.3(5)
C074 C078 C089 C076 0.7(8)
C075 C009 C062 C019 178.7(4)
C077 C074 C078 Cl02 178.6(4)
C077 C074 C078 C089 -1.9(9)
C078 C074 C077 C085 1.8(9)
C079 C091 C4 C093 -1.6(15)
C080 C082 C084 C087 -2.4(9)
C082 C080 C088 C083 -0.5(10)
C082 C084 C087 C083 0.3(9)
C085 C076 C089 Cl03 -178.1(5)
C085 C076 C089 C078 0.5(9)
C086 C093 C4 C091 5.4(16)
C087 C083 C088 C080 -1.5(11)
C088 C080 C082 Cl04 -179.4(5)
C088 C080 C082 C084 2.5(10)
C088 C083 C087 C084 1.6(10)
C089 C076 C085 C077 -0.7(9)
C090 C079 C091 Cl06 172.6(6)
C090 C079 C091 C4 -6.0(12)
C090 C086 C093 C4 -1.5(13)
C091 C079 C090 C086 10.1(10)
C093 C086 C090 C079 -6.3(10)

loop_
_smtbx_masks_void_nr
_smtbx_masks_void_average_x
_smtbx_masks_void_average_y
_smtbx_masks_void_average_z
_smtbx_masks_void_volume
_smtbx_masks_void_count_electrons
1 0.000 0.500 1.000 603.1 167.2
